data_7032747
loop_
_publ_author_name
'Blundell, Toby J.'
'Hastings, Fiona R.'
'Gridley, Benjamin M.'
'Moxey, Graeme J.'
'Lewis, William'
'Blake, Alexander J.'
'Kays, Deborah L.'

_publ_section_title
;
 Ligand influences on homoleptic Group 12 m-terphenyl complexes.
;
_journal_issue 38
_journal_name_full 'Dalton transactions (Cambridge, England : 2003)'
_journal_page_first 14257
_journal_page_last 14264
_journal_paper_doi 10.1039/c4dt00647j
_journal_volume 43
_journal_year 2014
_chemical_formula_moiety 'C56 H66 Zn, 0.5(C6 H14)'
_chemical_formula_sum 'C59 H73 Zn'
_chemical_formula_weight 847.54
_chemical_name_systematic
; 
 ? 
;
_space_group_IT_number 14
_symmetry_cell_setting monoclinic
_symmetry_space_group_name_Hall '-P 2yn'
_symmetry_space_group_name_H-M 'P 1 21/n 1'
_atom_sites_solution_hydrogens geom
_atom_sites_solution_primary direct
_atom_sites_solution_secondary difmap
_audit_creation_method SHELXL-97
_cell_angle_alpha 90.00
_cell_angle_beta 94.559(4)
_cell_angle_gamma 90.00
_cell_formula_units_Z 4
_cell_length_a 12.178(3)
_cell_length_b 22.671(5)
_cell_length_c 18.854(4)
_cell_measurement_reflns_used 8940
_cell_measurement_temperature 90(2)
_cell_measurement_theta_max 27.67
_cell_measurement_theta_min 2.25
_cell_volume 5189(2)
_computing_cell_refinement 'Bruker SAINT version 6.36A (Bruker, 2002)'
_computing_data_collection 'Bruker SMART version 5.625 (Bruker, 2001)'
_computing_data_reduction 'Bruker SAINT; SHELXTL (Sheldrick, 2008)'
_computing_publication_material 'enCIFer(Allen et al.,2004);PLATON(Spek,2003)'
_computing_structure_refinement 'SHELXL-97 (Sheldrick, 2008)'
_computing_structure_solution 'SHELXS-97 (Sheldrick, 2008)'
_diffrn_ambient_temperature 90(2)
_diffrn_detector_area_resol_mean 8.366
_diffrn_measured_fraction_theta_full 0.993
_diffrn_measured_fraction_theta_max 0.993
_diffrn_measurement_device_type 'Bruker SMART APEX CCD area detector'
_diffrn_measurement_method \w
_diffrn_radiation_monochromator graphite
_diffrn_radiation_source 'fine-focus sealed tube'
_diffrn_radiation_type MoK\a
_diffrn_radiation_wavelength 0.71073
_diffrn_reflns_av_R_equivalents 0.0521
_diffrn_reflns_av_sigmaI/netI 0.0626
_diffrn_reflns_limit_h_max 13
_diffrn_reflns_limit_h_min -14
_diffrn_reflns_limit_k_max 27
_diffrn_reflns_limit_k_min -27
_diffrn_reflns_limit_l_max 22
_diffrn_reflns_limit_l_min -19
_diffrn_reflns_number 27280
_diffrn_reflns_theta_full 25.50
_diffrn_reflns_theta_max 25.50
_diffrn_reflns_theta_min 2.10
_diffrn_standards_decay_% 0
_diffrn_standards_number 0
_exptl_absorpt_coefficient_mu 0.508
_exptl_absorpt_correction_T_max 0.746
_exptl_absorpt_correction_T_min 0.572
_exptl_absorpt_correction_type multi-scan
_exptl_absorpt_process_details 'SADABS 2007/2'
_exptl_crystal_colour COLOURLESS
_exptl_crystal_density_diffrn 1.085
_exptl_crystal_density_method 'not measured'
_exptl_crystal_description LATH
_exptl_crystal_F_000 1828
_exptl_crystal_size_max 0.16
_exptl_crystal_size_mid 0.05
_exptl_crystal_size_min 0.04
_platon_squeeze_details
;
;
_refine_diff_density_max 0.672
_refine_diff_density_min -0.413
_refine_diff_density_rms 0.065
_refine_ls_extinction_method none
_refine_ls_goodness_of_fit_ref 1.084
_refine_ls_hydrogen_treatment constr
_refine_ls_matrix_type full
_refine_ls_number_parameters 534
_refine_ls_number_reflns 9593
_refine_ls_number_restraints 0
_refine_ls_restrained_S_all 1.084
_refine_ls_R_factor_all 0.0744
_refine_ls_R_factor_gt 0.0566
_refine_ls_shift/su_max 0.000
_refine_ls_shift/su_mean 0.000
_refine_ls_structure_factor_coef Fsqd
_refine_ls_weighting_details 'calc w=1/[\s^2^(Fo^2^)+(0.0569P)^2^+3.5393P] where P=(Fo^2^+2Fc^2^)/3'
_refine_ls_weighting_scheme calc
_refine_ls_wR_factor_gt 0.1335
_refine_ls_wR_factor_ref 0.1402
_reflns_number_gt 7417
_reflns_number_total 9593
_reflns_threshold_expression I>2\s(I)
_cod_data_source_file c4dt00647j2.cif
_cod_data_source_block 11.0.5(C6H14)
_cod_depositor_comments
;
The following automatic conversions were performed:

'_symmetry_cell_setting' value 'Monoclinic' changed to 'monoclinic'
according to
/usr/data/users/saulius/crontab/automatic-downloads/current/RSC/lib/dictionaries/cif_core.dic
dictionary named 'cif_core.dic' version 2.4.2 from 2011-04-26.

Automatic conversion script
Id: cif_fix_values 2827 2014-09-09 07:05:25Z andrius 
;
_cod_original_sg_symbol_H-M 'P 21/n'
_cod_database_code 7032747
_nottingham_internal_coll_name ZNTBLD
_nottingham_internal_coll_number 11160
_nottingham_internal_coll_client TB/DLK
_nottingham_internal_coll_type hemisphare
_nottingham_internal_coll_frame_time 50
_nottingham_internal_coll_frame_width 0.3
_nottingham_internal_coll_frame_method \w
_nottingham_internal_coll_user WL
_nottingham_internal_coll_date 14/2/2012
_nottingham_internal_coll_location NOTTS
_nottingham_internal_process_user WL
_nottingham_internal_process_date 15/02/2012
_nottingham_internal_solution_user TB
_nottingham_internal_solution_date 20/02/2012
_nottingham_internal_refinement_user TB
_nottingham_internal_refinement_date 20/02/2012
_nottingham_internal_validation_user wl
_nottingham_internal_validation_date 23/2/2012
_nottingham_internal_archive_date 23/2/2012

loop_
_symmetry_equiv_pos_as_xyz
'x, y, z'
'-x+1/2, y+1/2, -z+1/2'
'-x, -y, -z'
'x-1/2, -y-1/2, z-1/2'

loop_
_atom_site_label
_atom_site_type_symbol
_atom_site_fract_x
_atom_site_fract_y
_atom_site_fract_z
_atom_site_U_iso_or_equiv
_atom_site_adp_type
_atom_site_occupancy
_atom_site_symmetry_multiplicity
_atom_site_calc_flag
_atom_site_refinement_flags
Zn1 Zn 0.41490(3) 0.311275(15) 0.152540(17) 0.02102(11) Uani 1 1 d .
C1 C 0.4610(2) 0.29798(11) 0.05778(15) 0.0189(6) Uani 1 1 d .
C2 C 0.3848(2) 0.29051(12) -0.00187(15) 0.0211(6) Uani 1 1 d .
C3 C 0.4199(2) 0.27398(13) -0.06709(16) 0.0242(7) Uani 1 1 d .
H3 H 0.3674 0.2683 -0.1065 0.029 Uiso 1 1 calc R
C4 C 0.5316(2) 0.26562(13) -0.07553(16) 0.0240(6) Uani 1 1 d .
H4 H 0.5549 0.2534 -0.1201 0.029 Uiso 1 1 calc R
C5 C 0.6084(3) 0.27532(12) -0.01830(16) 0.0234(6) Uani 1 1 d .
H5 H 0.6847 0.2708 -0.0242 0.028 Uiso 1 1 calc R
C6 C 0.5744(2) 0.29158(12) 0.04770(15) 0.0199(6) Uani 1 1 d .
C7 C 0.2635(2) 0.30135(14) 0.00307(15) 0.0263(7) Uani 1 1 d .
C8 C 0.2228(3) 0.35913(15) -0.00649(16) 0.0290(7) Uani 1 1 d .
C9 C 0.1084(3) 0.36919(16) -0.00446(17) 0.0343(8) Uani 1 1 d .
C10 C 0.0376(3) 0.32280(18) 0.00889(17) 0.0382(9) Uani 1 1 d .
C11 C 0.0792(3) 0.26566(18) 0.01876(17) 0.0372(9) Uani 1 1 d .
C12 C 0.1926(3) 0.25432(15) 0.01455(16) 0.0311(7) Uani 1 1 d .
C13 C 0.3001(3) 0.40958(14) -0.01983(19) 0.0356(8) Uani 1 1 d .
H13A H 0.2979 0.4387 0.0184 0.053 Uiso 1 1 calc R
H13B H 0.2771 0.4282 -0.0655 0.053 Uiso 1 1 calc R
H13C H 0.3753 0.3944 -0.0210 0.053 Uiso 1 1 calc R
C14 C 0.0611(3) 0.43015(18) -0.0185(2) 0.0490(10) Uani 1 1 d .
H14A H 0.0077 0.4289 -0.0602 0.073 Uiso 1 1 calc R
H14B H 0.1207 0.4576 -0.0274 0.073 Uiso 1 1 calc R
H14C H 0.0243 0.4434 0.0230 0.073 Uiso 1 1 calc R
C15 C -0.0846(3) 0.3349(2) 0.0110(2) 0.0530(11) Uani 1 1 d .
H15A H -0.0951 0.3720 0.0363 0.079 Uiso 1 1 calc R
H15B H -0.1189 0.3025 0.0357 0.079 Uiso 1 1 calc R
H15C H -0.1188 0.3379 -0.0377 0.079 Uiso 1 1 calc R
C16 C 0.0011(3) 0.2146(2) 0.0315(2) 0.0605(13) Uani 1 1 d .
H16A H -0.0457 0.2253 0.0695 0.091 Uiso 1 1 calc R
H16B H 0.0442 0.1794 0.0456 0.091 Uiso 1 1 calc R
H16C H -0.0451 0.2064 -0.0123 0.091 Uiso 1 1 calc R
C17 C 0.2378(3) 0.19271(16) 0.0197(2) 0.0419(9) Uani 1 1 d .
H17A H 0.1981 0.1678 -0.0162 0.063 Uiso 1 1 calc R
H17B H 0.2287 0.1768 0.0672 0.063 Uiso 1 1 calc R
H17C H 0.3163 0.1933 0.0115 0.063 Uiso 1 1 calc R
C18 C 0.6620(2) 0.30266(12) 0.10691(15) 0.0203(6) Uani 1 1 d .
C19 C 0.7165(2) 0.25447(13) 0.14092(15) 0.0227(6) Uani 1 1 d .
C20 C 0.8055(2) 0.26452(14) 0.19119(16) 0.0249(7) Uani 1 1 d .
C21 C 0.8408(3) 0.32202(14) 0.20727(16) 0.0277(7) Uani 1 1 d .
C22 C 0.7862(3) 0.37018(13) 0.17372(16) 0.0262(7) Uani 1 1 d .
C23 C 0.6960(2) 0.36059(13) 0.12317(15) 0.0234(6) Uani 1 1 d .
C24 C 0.6787(3) 0.19220(13) 0.12303(17) 0.0302(7) Uani 1 1 d .
H24A H 0.6078 0.1935 0.0946 0.045 Uiso 1 1 calc R
H24B H 0.6705 0.1703 0.1671 0.045 Uiso 1 1 calc R
H24C H 0.7335 0.1726 0.0958 0.045 Uiso 1 1 calc R
C25 C 0.8640(3) 0.21151(15) 0.22644(18) 0.0329(8) Uani 1 1 d .
H25A H 0.8130 0.1902 0.2549 0.049 Uiso 1 1 calc R
H25B H 0.9276 0.2250 0.2574 0.049 Uiso 1 1 calc R
H25C H 0.8892 0.1852 0.1898 0.049 Uiso 1 1 calc R
C26 C 0.9406(3) 0.33231(16) 0.26033(19) 0.0394(9) Uani 1 1 d .
H26A H 0.9563 0.3747 0.2638 0.059 Uiso 1 1 calc R
H26B H 1.0047 0.3117 0.2440 0.059 Uiso 1 1 calc R
H26C H 0.9248 0.3172 0.3071 0.059 Uiso 1 1 calc R
C27 C 0.8274(3) 0.43239(14) 0.1891(2) 0.0381(9) Uani 1 1 d .
H27A H 0.8996 0.4375 0.1704 0.057 Uiso 1 1 calc R
H27B H 0.8340 0.4391 0.2406 0.057 Uiso 1 1 calc R
H27C H 0.7752 0.4608 0.1663 0.057 Uiso 1 1 calc R
C28 C 0.6392(3) 0.41254(13) 0.08443(17) 0.0290(7) Uani 1 1 d .
H28A H 0.5844 0.3979 0.0478 0.044 Uiso 1 1 calc R
H28B H 0.6941 0.4363 0.0620 0.044 Uiso 1 1 calc R
H28C H 0.6027 0.4369 0.1185 0.044 Uiso 1 1 calc R
C29 C 0.3645(2) 0.31869(13) 0.24713(15) 0.0218(6) Uani 1 1 d .
C30 C 0.3441(3) 0.26868(13) 0.28804(16) 0.0248(7) Uani 1 1 d .
C31 C 0.3001(3) 0.27459(15) 0.35362(17) 0.0338(8) Uani 1 1 d .
H31 H 0.2869 0.2404 0.3807 0.041 Uiso 1 1 calc R
C32 C 0.2756(3) 0.32930(15) 0.37971(18) 0.0366(8) Uani 1 1 d .
H32 H 0.2438 0.3327 0.4239 0.044 Uiso 1 1 calc R
C33 C 0.2975(3) 0.37939(14) 0.34125(17) 0.0316(7) Uani 1 1 d .
H33 H 0.2823 0.4173 0.3597 0.038 Uiso 1 1 calc R
C34 C 0.3416(3) 0.37432(14) 0.27563(15) 0.0245(7) Uani 1 1 d .
C35 C 0.3707(3) 0.20738(13) 0.26349(16) 0.0241(7) Uani 1 1 d .
C36 C 0.4769(3) 0.18386(14) 0.28034(16) 0.0272(7) Uani 1 1 d .
C37 C 0.4985(3) 0.12552(14) 0.26019(17) 0.0306(7) Uani 1 1 d .
C38 C 0.4166(3) 0.09262(14) 0.22257(17) 0.0314(8) Uani 1 1 d .
C39 C 0.3110(3) 0.11615(14) 0.20499(17) 0.0295(7) Uani 1 1 d .
C40 C 0.2877(3) 0.17371(13) 0.22642(16) 0.0275(7) Uani 1 1 d .
C41 C 0.5657(3) 0.22109(15) 0.31970(18) 0.0328(8) Uani 1 1 d .
H41A H 0.6253 0.2282 0.2888 0.049 Uiso 1 1 calc R
H41B H 0.5949 0.2002 0.3626 0.049 Uiso 1 1 calc R
H41C H 0.5342 0.2589 0.3331 0.049 Uiso 1 1 calc R
C42 C 0.6109(3) 0.09817(15) 0.2807(2) 0.0398(9) Uani 1 1 d .
H42A H 0.6028 0.0661 0.3148 0.060 Uiso 1 1 calc R
H42B H 0.6605 0.1283 0.3024 0.060 Uiso 1 1 calc R
H42C H 0.6416 0.0825 0.2381 0.060 Uiso 1 1 calc R
C43 C 0.4423(4) 0.02997(15) 0.1998(2) 0.0477(10) Uani 1 1 d .
H43A H 0.3747 0.0064 0.1969 0.072 Uiso 1 1 calc R
H43B H 0.4965 0.0123 0.2348 0.072 Uiso 1 1 calc R
H43C H 0.4724 0.0309 0.1532 0.072 Uiso 1 1 calc R
C44 C 0.2244(3) 0.07888(15) 0.1635(2) 0.0416(9) Uani 1 1 d .
H44A H 0.2541 0.0641 0.1201 0.062 Uiso 1 1 calc R
H44B H 0.1590 0.1030 0.1508 0.062 Uiso 1 1 calc R
H44C H 0.2043 0.0455 0.1929 0.062 Uiso 1 1 calc R
C45 C 0.1737(3) 0.20037(15) 0.21165(19) 0.0347(8) Uani 1 1 d .
H45A H 0.1634 0.2321 0.2459 0.052 Uiso 1 1 calc R
H45B H 0.1178 0.1698 0.2163 0.052 Uiso 1 1 calc R
H45C H 0.1663 0.2164 0.1632 0.052 Uiso 1 1 calc R
C46 C 0.3680(3) 0.42995(13) 0.23741(16) 0.0243(6) Uani 1 1 d .
C47 C 0.2856(3) 0.45650(14) 0.19091(16) 0.0273(7) Uani 1 1 d .
C48 C 0.3083(3) 0.51098(14) 0.15990(17) 0.0313(7) Uani 1 1 d .
C49 C 0.4111(3) 0.53859(14) 0.17536(18) 0.0317(7) Uani 1 1 d .
C50 C 0.4937(3) 0.51066(14) 0.21969(18) 0.0326(8) Uani 1 1 d .
C51 C 0.4717(3) 0.45605(14) 0.25055(17) 0.0285(7) Uani 1 1 d .
C52 C 0.1757(3) 0.42652(16) 0.17596(19) 0.0359(8) Uani 1 1 d .
H52A H 0.1735 0.4069 0.1295 0.054 Uiso 1 1 calc R
H52B H 0.1168 0.4560 0.1755 0.054 Uiso 1 1 calc R
H52C H 0.1656 0.3972 0.2131 0.054 Uiso 1 1 calc R
C53 C 0.2208(3) 0.54206(16) 0.1115(2) 0.0439(9) Uani 1 1 d .
H53A H 0.1656 0.5133 0.0930 0.066 Uiso 1 1 calc R
H53B H 0.2553 0.5604 0.0717 0.066 Uiso 1 1 calc R
H53C H 0.1851 0.5725 0.1385 0.066 Uiso 1 1 calc R
C54 C 0.4311(4) 0.59881(16) 0.1437(2) 0.0481(10) Uani 1 1 d .
H54A H 0.4956 0.6170 0.1693 0.072 Uiso 1 1 calc R
H54B H 0.3664 0.6239 0.1480 0.072 Uiso 1 1 calc R
H54C H 0.4443 0.5944 0.0934 0.072 Uiso 1 1 calc R
C55 C 0.6051(3) 0.54074(17) 0.2343(2) 0.0505(10) Uani 1 1 d .
H55A H 0.5966 0.5758 0.2638 0.076 Uiso 1 1 calc R
H55B H 0.6334 0.5524 0.1892 0.076 Uiso 1 1 calc R
H55C H 0.6569 0.5133 0.2595 0.076 Uiso 1 1 calc R
C56 C 0.5607(3) 0.42510(16) 0.2984(2) 0.0405(9) Uani 1 1 d .
H56A H 0.5273 0.3932 0.3245 0.061 Uiso 1 1 calc R
H56B H 0.5956 0.4535 0.3322 0.061 Uiso 1 1 calc R
H56C H 0.6162 0.4086 0.2692 0.061 Uiso 1 1 calc R

loop_
_atom_site_aniso_label
_atom_site_aniso_U_11
_atom_site_aniso_U_22
_atom_site_aniso_U_33
_atom_site_aniso_U_23
_atom_site_aniso_U_13
_atom_site_aniso_U_12
Zn1 0.02034(19) 0.02228(18) 0.02044(18) 0.00118(14) 0.00161(12) 0.00128(15)
C1 0.0210(15) 0.0161(14) 0.0204(14) 0.0010(11) 0.0056(11) 0.0013(11)
C2 0.0177(15) 0.0205(14) 0.0248(15) 0.0022(12) 0.0000(12) -0.0001(12)
C3 0.0215(16) 0.0268(15) 0.0235(15) -0.0009(12) -0.0026(12) -0.0011(13)
C4 0.0268(17) 0.0222(15) 0.0232(15) -0.0058(12) 0.0037(12) 0.0008(13)
C5 0.0207(16) 0.0203(14) 0.0292(16) 0.0002(12) 0.0016(12) 0.0022(12)
C6 0.0219(16) 0.0151(13) 0.0221(14) 0.0022(11) -0.0008(12) 0.0006(11)
C7 0.0187(16) 0.0395(19) 0.0206(15) -0.0014(13) -0.0004(12) 0.0020(14)
C8 0.0203(16) 0.0402(18) 0.0257(16) -0.0041(14) -0.0026(12) 0.0059(14)
C9 0.0214(17) 0.051(2) 0.0294(17) -0.0097(16) -0.0032(13) 0.0082(16)
C10 0.0201(17) 0.072(3) 0.0224(16) -0.0049(16) -0.0008(13) 0.0039(18)
C11 0.0211(17) 0.065(2) 0.0246(17) 0.0049(16) -0.0020(13) -0.0077(17)
C12 0.0232(17) 0.0456(19) 0.0239(16) 0.0067(14) -0.0009(13) -0.0050(15)
C13 0.0290(19) 0.0311(17) 0.045(2) -0.0016(15) -0.0044(15) 0.0061(15)
C14 0.033(2) 0.057(2) 0.055(2) -0.018(2) -0.0107(18) 0.0219(19)
C15 0.0213(19) 0.096(3) 0.041(2) -0.002(2) -0.0016(16) 0.006(2)
C16 0.030(2) 0.091(3) 0.060(3) 0.020(2) -0.0009(19) -0.023(2)
C17 0.034(2) 0.048(2) 0.043(2) 0.0150(18) -0.0003(16) -0.0083(18)
C18 0.0153(14) 0.0255(15) 0.0204(14) -0.0005(12) 0.0037(11) 0.0004(12)
C19 0.0224(16) 0.0235(15) 0.0227(15) 0.0000(12) 0.0047(12) 0.0007(13)
C20 0.0188(16) 0.0336(17) 0.0224(15) 0.0043(13) 0.0015(12) 0.0035(13)
C21 0.0206(16) 0.0342(17) 0.0279(16) -0.0001(13) -0.0010(12) -0.0019(14)
C22 0.0242(17) 0.0275(16) 0.0269(16) -0.0018(13) 0.0010(13) -0.0046(13)
C23 0.0238(16) 0.0228(15) 0.0234(15) 0.0000(12) 0.0007(12) 0.0016(13)
C24 0.0327(18) 0.0240(16) 0.0336(17) 0.0016(14) 0.0003(14) 0.0047(14)
C25 0.0296(19) 0.0356(18) 0.0324(18) 0.0077(14) -0.0039(14) 0.0057(15)
C26 0.031(2) 0.044(2) 0.040(2) 0.0022(16) -0.0112(16) -0.0060(16)
C27 0.033(2) 0.0319(18) 0.047(2) -0.0044(16) -0.0110(16) -0.0075(16)
C28 0.0322(18) 0.0227(15) 0.0312(17) 0.0024(13) -0.0033(14) -0.0001(14)
C29 0.0162(14) 0.0289(16) 0.0208(14) -0.0005(12) 0.0054(11) 0.0024(13)
C30 0.0225(16) 0.0256(15) 0.0262(16) 0.0028(12) 0.0019(12) 0.0023(13)
C31 0.043(2) 0.0285(17) 0.0314(18) 0.0079(14) 0.0138(15) 0.0022(16)
C32 0.048(2) 0.0343(18) 0.0295(17) 0.0020(14) 0.0174(15) 0.0049(16)
C33 0.037(2) 0.0280(17) 0.0307(17) -0.0023(14) 0.0072(14) 0.0057(15)
C34 0.0221(16) 0.0293(16) 0.0224(15) 0.0018(13) 0.0033(12) 0.0022(13)
C35 0.0245(17) 0.0248(15) 0.0237(15) 0.0050(12) 0.0071(12) 0.0046(13)
C36 0.0277(17) 0.0300(16) 0.0247(15) 0.0081(13) 0.0061(12) 0.0049(14)
C37 0.0295(18) 0.0302(17) 0.0330(17) 0.0098(14) 0.0081(14) 0.0068(14)
C38 0.041(2) 0.0225(16) 0.0320(17) 0.0079(13) 0.0088(15) 0.0053(14)
C39 0.0328(19) 0.0271(16) 0.0288(17) 0.0062(13) 0.0039(14) -0.0030(14)
C40 0.0271(17) 0.0279(16) 0.0283(16) 0.0081(13) 0.0065(13) 0.0023(13)
C41 0.0280(18) 0.0366(18) 0.0341(18) 0.0019(15) 0.0033(14) 0.0025(15)
C42 0.037(2) 0.0330(18) 0.050(2) 0.0138(16) 0.0057(17) 0.0129(16)
C43 0.068(3) 0.0263(18) 0.050(2) 0.0041(17) 0.011(2) 0.0103(19)
C44 0.049(2) 0.0315(18) 0.043(2) 0.0045(16) -0.0014(17) -0.0046(17)
C45 0.0308(19) 0.0363(19) 0.0369(19) 0.0029(15) 0.0013(15) 0.0034(15)
C46 0.0247(16) 0.0234(15) 0.0251(15) 0.0003(12) 0.0042(12) 0.0002(13)
C47 0.0265(17) 0.0286(16) 0.0268(16) -0.0027(13) 0.0026(13) 0.0043(14)
C48 0.041(2) 0.0262(16) 0.0263(16) 0.0009(13) -0.0002(14) 0.0058(15)
C49 0.040(2) 0.0229(16) 0.0337(18) -0.0012(13) 0.0116(15) -0.0007(15)
C50 0.0307(19) 0.0308(17) 0.0375(19) -0.0023(15) 0.0093(15) -0.0040(15)
C51 0.0252(17) 0.0283(16) 0.0318(17) -0.0026(14) 0.0012(13) 0.0024(14)
C52 0.0302(19) 0.0394(19) 0.0369(19) -0.0019(15) -0.0042(15) -0.0010(16)
C53 0.052(2) 0.0365(19) 0.041(2) 0.0030(16) -0.0094(18) 0.0106(18)
C54 0.067(3) 0.0312(19) 0.048(2) 0.0061(17) 0.015(2) -0.0021(19)
C55 0.036(2) 0.038(2) 0.077(3) 0.000(2) 0.006(2) -0.0104(18)
C56 0.0286(19) 0.041(2) 0.050(2) 0.0040(17) -0.0046(16) 0.0012(16)

loop_
_atom_type_symbol
_atom_type_description
_atom_type_scat_dispersion_real
_atom_type_scat_dispersion_imag
_atom_type_scat_source
C C 0.0033 0.0016 'International Tables Vol C Tables 4.2.6.8 and 6.1.1.4'
H H 0.0000 0.0000 'International Tables Vol C Tables 4.2.6.8 and 6.1.1.4'
Zn Zn 0.2839 1.4301 'International Tables Vol C Tables 4.2.6.8 and 6.1.1.4'

loop_
_geom_angle_atom_site_label_1
_geom_angle_atom_site_label_2
_geom_angle_atom_site_label_3
_geom_angle
C1 Zn1 C29 175.78(12)
C2 C1 C6 117.9(3)
C2 C1 Zn1 122.2(2)
C6 C1 Zn1 119.8(2)
C3 C2 C1 120.6(3)
C3 C2 C7 118.2(2)
C1 C2 C7 121.2(3)
C2 C3 C4 120.7(3)
C2 C3 H3 119.6
C4 C3 H3 119.6
C5 C4 C3 119.5(3)
C5 C4 H4 120.2
C3 C4 H4 120.2
C4 C5 C6 120.4(3)
C4 C5 H5 119.8
C6 C5 H5 119.8
C5 C6 C1 120.6(3)
C5 C6 C18 117.7(3)
C1 C6 C18 121.7(3)
C12 C7 C8 120.9(3)
C12 C7 C2 120.3(3)
C8 C7 C2 118.7(3)
C7 C8 C9 118.9(3)
C7 C8 C13 120.5(3)
C9 C8 C13 120.6(3)
C10 C9 C8 120.5(3)
C10 C9 C14 119.2(3)
C8 C9 C14 120.3(3)
C9 C10 C11 120.0(3)
C9 C10 C15 119.4(4)
C11 C10 C15 120.6(4)
C10 C11 C12 120.4(3)
C10 C11 C16 120.0(3)
C12 C11 C16 119.6(4)
C7 C12 C11 119.2(3)
C7 C12 C17 119.4(3)
C11 C12 C17 121.4(3)
C8 C13 H13A 109.5
C8 C13 H13B 109.5
H13A C13 H13B 109.5
C8 C13 H13C 109.5
H13A C13 H13C 109.5
H13B C13 H13C 109.5
C9 C14 H14A 109.5
C9 C14 H14B 109.5
H14A C14 H14B 109.5
C9 C14 H14C 109.5
H14A C14 H14C 109.5
H14B C14 H14C 109.5
C10 C15 H15A 109.5
C10 C15 H15B 109.5
H15A C15 H15B 109.5
C10 C15 H15C 109.5
H15A C15 H15C 109.5
H15B C15 H15C 109.5
C11 C16 H16A 109.5
C11 C16 H16B 109.5
H16A C16 H16B 109.5
C11 C16 H16C 109.5
H16A C16 H16C 109.5
H16B C16 H16C 109.5
C12 C17 H17A 109.5
C12 C17 H17B 109.5
H17A C17 H17B 109.5
C12 C17 H17C 109.5
H17A C17 H17C 109.5
H17B C17 H17C 109.5
C23 C18 C19 120.4(3)
C23 C18 C6 119.9(2)
C19 C18 C6 119.3(2)
C20 C19 C18 119.6(3)
C20 C19 C24 120.5(3)
C18 C19 C24 119.9(3)
C21 C20 C19 120.4(3)
C21 C20 C25 121.1(3)
C19 C20 C25 118.5(3)
C20 C21 C22 120.1(3)
C20 C21 C26 119.9(3)
C22 C21 C26 120.0(3)
C21 C22 C23 120.0(3)
C21 C22 C27 119.9(3)
C23 C22 C27 120.0(3)
C18 C23 C22 119.5(3)
C18 C23 C28 120.3(3)
C22 C23 C28 120.2(3)
C19 C24 H24A 109.5
C19 C24 H24B 109.5
H24A C24 H24B 109.5
C19 C24 H24C 109.5
H24A C24 H24C 109.5
H24B C24 H24C 109.5
C20 C25 H25A 109.5
C20 C25 H25B 109.5
H25A C25 H25B 109.5
C20 C25 H25C 109.5
H25A C25 H25C 109.5
H25B C25 H25C 109.5
C21 C26 H26A 109.5
C21 C26 H26B 109.5
H26A C26 H26B 109.5
C21 C26 H26C 109.5
H26A C26 H26C 109.5
H26B C26 H26C 109.5
C22 C27 H27A 109.5
C22 C27 H27B 109.5
H27A C27 H27B 109.5
C22 C27 H27C 109.5
H27A C27 H27C 109.5
H27B C27 H27C 109.5
C23 C28 H28A 109.5
C23 C28 H28B 109.5
H28A C28 H28B 109.5
C23 C28 H28C 109.5
H28A C28 H28C 109.5
H28B C28 H28C 109.5
C30 C29 C34 117.7(3)
C30 C29 Zn1 121.2(2)
C34 C29 Zn1 121.1(2)
C31 C30 C29 120.5(3)
C31 C30 C35 117.9(3)
C29 C30 C35 121.6(3)
C32 C31 C30 120.9(3)
C32 C31 H31 119.5
C30 C31 H31 119.5
C31 C32 C33 119.7(3)
C31 C32 H32 120.1
C33 C32 H32 120.1
C32 C33 C34 120.1(3)
C32 C33 H33 119.9
C34 C33 H33 119.9
C33 C34 C29 121.0(3)
C33 C34 C46 118.0(3)
C29 C34 C46 120.9(3)
C40 C35 C36 121.1(3)
C40 C35 C30 119.2(3)
C36 C35 C30 119.6(3)
C37 C36 C35 118.8(3)
C37 C36 C41 120.9(3)
C35 C36 C41 120.3(3)
C38 C37 C36 119.9(3)
C38 C37 C42 120.2(3)
C36 C37 C42 119.8(3)
C37 C38 C39 121.4(3)
C37 C38 C43 119.2(3)
C39 C38 C43 119.4(3)
C40 C39 C38 119.1(3)
C40 C39 C44 121.2(3)
C38 C39 C44 119.6(3)
C39 C40 C35 119.6(3)
C39 C40 C45 121.4(3)
C35 C40 C45 119.0(3)
C36 C41 H41A 109.5
C36 C41 H41B 109.5
H41A C41 H41B 109.5
C36 C41 H41C 109.5
H41A C41 H41C 109.5
H41B C41 H41C 109.5
C37 C42 H42A 109.5
C37 C42 H42B 109.5
H42A C42 H42B 109.5
C37 C42 H42C 109.5
H42A C42 H42C 109.5
H42B C42 H42C 109.5
C38 C43 H43A 109.5
C38 C43 H43B 109.5
H43A C43 H43B 109.5
C38 C43 H43C 109.5
H43A C43 H43C 109.5
H43B C43 H43C 109.5
C39 C44 H44A 109.5
C39 C44 H44B 109.5
H44A C44 H44B 109.5
C39 C44 H44C 109.5
H44A C44 H44C 109.5
H44B C44 H44C 109.5
C40 C45 H45A 109.5
C40 C45 H45B 109.5
H45A C45 H45B 109.5
C40 C45 H45C 109.5
H45A C45 H45C 109.5
H45B C45 H45C 109.5
C51 C46 C47 121.1(3)
C51 C46 C34 119.7(3)
C47 C46 C34 119.2(3)
C48 C47 C46 118.6(3)
C48 C47 C52 121.4(3)
C46 C47 C52 120.0(3)
C47 C48 C49 120.4(3)
C47 C48 C53 120.4(3)
C49 C48 C53 119.1(3)
C50 C49 C48 120.3(3)
C50 C49 C54 120.6(3)
C48 C49 C54 119.1(3)
C51 C50 C49 119.5(3)
C51 C50 C55 121.1(3)
C49 C50 C55 119.4(3)
C46 C51 C50 119.9(3)
C46 C51 C56 119.9(3)
C50 C51 C56 120.1(3)
C47 C52 H52A 109.5
C47 C52 H52B 109.5
H52A C52 H52B 109.5
C47 C52 H52C 109.5
H52A C52 H52C 109.5
H52B C52 H52C 109.5
C48 C53 H53A 109.5
C48 C53 H53B 109.5
H53A C53 H53B 109.5
C48 C53 H53C 109.5
H53A C53 H53C 109.5
H53B C53 H53C 109.5
C49 C54 H54A 109.5
C49 C54 H54B 109.5
H54A C54 H54B 109.5
C49 C54 H54C 109.5
H54A C54 H54C 109.5
H54B C54 H54C 109.5
C50 C55 H55A 109.5
C50 C55 H55B 109.5
H55A C55 H55B 109.5
C50 C55 H55C 109.5
H55A C55 H55C 109.5
H55B C55 H55C 109.5
C51 C56 H56A 109.5
C51 C56 H56B 109.5
H56A C56 H56B 109.5
C51 C56 H56C 109.5
H56A C56 H56C 109.5
H56B C56 H56C 109.5

loop_
_geom_bond_atom_site_label_1
_geom_bond_atom_site_label_2
_geom_bond_distance
Zn1 C1 1.939(3)
Zn1 C29 1.939(3)
C1 C2 1.411(4)
C1 C6 1.416(4)
C2 C3 1.385(4)
C2 C7 1.508(4)
C3 C4 1.395(4)
C3 H3 0.9500
C4 C5 1.388(4)
C4 H4 0.9500
C5 C6 1.392(4)
C5 H5 0.9500
C6 C18 1.502(4)
C7 C12 1.399(4)
C7 C8 1.407(4)
C8 C9 1.414(4)
C8 C13 1.515(5)
C9 C10 1.396(5)
C9 C14 1.513(5)
C10 C11 1.398(5)
C10 C15 1.516(5)
C11 C12 1.413(5)
C11 C16 1.529(5)
C12 C17 1.502(5)
C13 H13A 0.9800
C13 H13B 0.9800
C13 H13C 0.9800
C14 H14A 0.9800
C14 H14B 0.9800
C14 H14C 0.9800
C15 H15A 0.9800
C15 H15B 0.9800
C15 H15C 0.9800
C16 H16A 0.9800
C16 H16B 0.9800
C16 H16C 0.9800
C17 H17A 0.9800
C17 H17B 0.9800
C17 H17C 0.9800
C18 C23 1.404(4)
C18 C19 1.406(4)
C19 C20 1.401(4)
C19 C24 1.514(4)
C20 C21 1.399(4)
C20 C25 1.523(4)
C21 C22 1.403(4)
C21 C26 1.529(4)
C22 C23 1.413(4)
C22 C27 1.517(4)
C23 C28 1.523(4)
C24 H24A 0.9800
C24 H24B 0.9800
C24 H24C 0.9800
C25 H25A 0.9800
C25 H25B 0.9800
C25 H25C 0.9800
C26 H26A 0.9800
C26 H26B 0.9800
C26 H26C 0.9800
C27 H27A 0.9800
C27 H27B 0.9800
C27 H27C 0.9800
C28 H28A 0.9800
C28 H28B 0.9800
C28 H28C 0.9800
C29 C30 1.405(4)
C29 C34 1.408(4)
C30 C31 1.392(4)
C30 C35 1.508(4)
C31 C32 1.376(5)
C31 H31 0.9500
C32 C33 1.385(5)
C32 H32 0.9500
C33 C34 1.392(4)
C33 H33 0.9500
C34 C46 1.500(4)
C35 C40 1.408(4)
C35 C36 1.411(4)
C36 C37 1.407(4)
C36 C41 1.518(4)
C37 C38 1.394(5)
C37 C42 1.523(4)
C38 C39 1.408(5)
C38 C43 1.523(5)
C39 C40 1.402(4)
C39 C44 1.518(5)
C40 C45 1.519(4)
C41 H41A 0.9800
C41 H41B 0.9800
C41 H41C 0.9800
C42 H42A 0.9800
C42 H42B 0.9800
C42 H42C 0.9800
C43 H43A 0.9800
C43 H43B 0.9800
C43 H43C 0.9800
C44 H44A 0.9800
C44 H44B 0.9800
C44 H44C 0.9800
C45 H45A 0.9800
C45 H45B 0.9800
C45 H45C 0.9800
C46 C51 1.399(4)
C46 C47 1.414(4)
C47 C48 1.403(4)
C47 C52 1.507(4)
C48 C49 1.409(5)
C48 C53 1.520(4)
C49 C50 1.406(5)
C49 C54 1.518(5)
C50 C51 1.403(5)
C50 C55 1.524(5)
C51 C56 1.524(4)
C52 H52A 0.9800
C52 H52B 0.9800
C52 H52C 0.9800
C53 H53A 0.9800
C53 H53B 0.9800
C53 H53C 0.9800
C54 H54A 0.9800
C54 H54B 0.9800
C54 H54C 0.9800
C55 H55A 0.9800
C55 H55B 0.9800
C55 H55C 0.9800
C56 H56A 0.9800
C56 H56B 0.9800
C56 H56C 0.9800

loop_
_geom_torsion_atom_site_label_1
_geom_torsion_atom_site_label_2
_geom_torsion_atom_site_label_3
_geom_torsion_atom_site_label_4
_geom_torsion
C6 C1 C2 C3 3.8(4)
Zn1 C1 C2 C3 -172.1(2)
C6 C1 C2 C7 -175.1(3)
Zn1 C1 C2 C7 9.1(4)
C1 C2 C3 C4 -1.4(4)
C7 C2 C3 C4 177.5(3)
C2 C3 C4 C5 -1.5(4)
C3 C4 C5 C6 1.9(4)
C4 C5 C6 C1 0.6(4)
C4 C5 C6 C18 -178.7(3)
C2 C1 C6 C5 -3.4(4)
Zn1 C1 C6 C5 172.6(2)
C2 C1 C6 C18 175.9(2)
Zn1 C1 C6 C18 -8.2(4)
C3 C2 C7 C12 84.8(4)
C1 C2 C7 C12 -96.4(3)
C3 C2 C7 C8 -93.1(3)
C1 C2 C7 C8 85.8(4)
C12 C7 C8 C9 -0.1(4)
C2 C7 C8 C9 177.7(3)
C12 C7 C8 C13 -179.2(3)
C2 C7 C8 C13 -1.4(4)
C7 C8 C9 C10 1.9(5)
C13 C8 C9 C10 -179.0(3)
C7 C8 C9 C14 -176.6(3)
C13 C8 C9 C14 2.5(5)
C8 C9 C10 C11 -1.5(5)
C14 C9 C10 C11 177.1(3)
C8 C9 C10 C15 179.8(3)
C14 C9 C10 C15 -1.6(5)
C9 C10 C11 C12 -0.7(5)
C15 C10 C11 C12 178.0(3)
C9 C10 C11 C16 -178.5(3)
C15 C10 C11 C16 0.2(5)
C8 C7 C12 C11 -2.0(5)
C2 C7 C12 C11 -179.8(3)
C8 C7 C12 C17 176.0(3)
C2 C7 C12 C17 -1.8(4)
C10 C11 C12 C7 2.4(5)
C16 C11 C12 C7 -179.8(3)
C10 C11 C12 C17 -175.5(3)
C16 C11 C12 C17 2.3(5)
C5 C6 C18 C23 98.1(3)
C1 C6 C18 C23 -81.2(4)
C5 C6 C18 C19 -75.8(4)
C1 C6 C18 C19 104.9(3)
C23 C18 C19 C20 -0.2(4)
C6 C18 C19 C20 173.7(3)
C23 C18 C19 C24 179.9(3)
C6 C18 C19 C24 -6.3(4)
C18 C19 C20 C21 -0.5(5)
C24 C19 C20 C21 179.5(3)
C18 C19 C20 C25 -179.1(3)
C24 C19 C20 C25 0.8(5)
C19 C20 C21 C22 0.8(5)
C25 C20 C21 C22 179.5(3)
C19 C20 C21 C26 -177.9(3)
C25 C20 C21 C26 0.8(5)
C20 C21 C22 C23 -0.6(5)
C26 C21 C22 C23 178.2(3)
C20 C21 C22 C27 -177.6(3)
C26 C21 C22 C27 1.1(5)
C19 C18 C23 C22 0.5(5)
C6 C18 C23 C22 -173.4(3)
C19 C18 C23 C28 178.0(3)
C6 C18 C23 C28 4.1(4)
C21 C22 C23 C18 -0.1(5)
C27 C22 C23 C18 177.0(3)
C21 C22 C23 C28 -177.6(3)
C27 C22 C23 C28 -0.5(5)
C34 C29 C30 C31 1.5(4)
Zn1 C29 C30 C31 -175.2(2)
C34 C29 C30 C35 -177.3(3)
Zn1 C29 C30 C35 6.0(4)
C29 C30 C31 C32 0.1(5)
C35 C30 C31 C32 179.0(3)
C30 C31 C32 C33 -1.7(6)
C31 C32 C33 C34 1.6(5)
C32 C33 C34 C29 0.1(5)
C32 C33 C34 C46 -177.6(3)
C30 C29 C34 C33 -1.6(4)
Zn1 C29 C34 C33 175.1(2)
C30 C29 C34 C46 176.0(3)
Zn1 C29 C34 C46 -7.3(4)
C31 C30 C35 C40 86.4(4)
C29 C30 C35 C40 -94.7(4)
C31 C30 C35 C36 -91.1(4)
C29 C30 C35 C36 87.7(4)
C40 C35 C36 C37 -0.8(5)
C30 C35 C36 C37 176.8(3)
C40 C35 C36 C41 179.4(3)
C30 C35 C36 C41 -3.1(4)
C35 C36 C37 C38 1.7(5)
C41 C36 C37 C38 -178.4(3)
C35 C36 C37 C42 -177.2(3)
C41 C36 C37 C42 2.6(5)
C36 C37 C38 C39 -1.1(5)
C42 C37 C38 C39 177.9(3)
C36 C37 C38 C43 178.7(3)
C42 C37 C38 C43 -2.3(5)
C37 C38 C39 C40 -0.6(5)
C43 C38 C39 C40 179.6(3)
C37 C38 C39 C44 179.6(3)
C43 C38 C39 C44 -0.2(5)
C38 C39 C40 C35 1.5(5)
C44 C39 C40 C35 -178.7(3)
C38 C39 C40 C45 -177.4(3)
C44 C39 C40 C45 2.4(5)
C36 C35 C40 C39 -0.9(5)
C30 C35 C40 C39 -178.4(3)
C36 C35 C40 C45 178.1(3)
C30 C35 C40 C45 0.5(4)
C33 C34 C46 C51 88.6(4)
C29 C34 C46 C51 -89.1(4)
C33 C34 C46 C47 -88.7(4)
C29 C34 C46 C47 93.6(4)
C51 C46 C47 C48 -2.3(5)
C34 C46 C47 C48 174.9(3)
C51 C46 C47 C52 178.1(3)
C34 C46 C47 C52 -4.6(4)
C46 C47 C48 C49 -0.4(5)
C52 C47 C48 C49 179.2(3)
C46 C47 C48 C53 -178.0(3)
C52 C47 C48 C53 1.5(5)
C47 C48 C49 C50 2.7(5)
C53 C48 C49 C50 -179.7(3)
C47 C48 C49 C54 -177.2(3)
C53 C48 C49 C54 0.5(5)
C48 C49 C50 C51 -2.3(5)
C54 C49 C50 C51 177.5(3)
C48 C49 C50 C55 178.6(3)
C54 C49 C50 C55 -1.5(5)
C47 C46 C51 C50 2.7(5)
C34 C46 C51 C50 -174.5(3)
C47 C46 C51 C56 -177.3(3)
C34 C46 C51 C56 5.5(5)
C49 C50 C51 C46 -0.4(5)
C55 C50 C51 C46 178.7(3)
C49 C50 C51 C56 179.6(3)
C55 C50 C51 C56 -1.3(5)

loop_
_platon_squeeze_void_nr
_platon_squeeze_void_average_x
_platon_squeeze_void_average_y
_platon_squeeze_void_average_z
_platon_squeeze_void_volume
_platon_squeeze_void_count_electrons
_platon_squeeze_void_content
1 -0.015 0.000 0.000 445 59 'C6 H14'
2 -0.012 0.500 0.500 445 59 'C6 H14'
3 0.000 0.000 0.500 16 1 ' '
4 0.500 0.500 0.000 16 1 ' '
